data_7228802
loop_
_publ_author_name
'Turunen, Lotta'
'Pan, Fangfang'
'Beyeh, Ngong Kodiah'
'Cetina, Mario'
'Trant, John'
'Ras, Robin H.A.'
'Rissanen, Kari'

_publ_section_title
;
 Halogen-Bonded Solvates of Tetrahaloethynyl Cavitands
;
_journal_name_full CrystEngComm
_journal_paper_doi 10.1039/C7CE01118K
_journal_year 2017
_chemical_formula_moiety 'C64 H68 Br4 O8, C3 H6 O'
_chemical_formula_sum 'C67 H74 Br4 O9'
_chemical_formula_weight 1342.90
_space_group_crystal_system monoclinic
_space_group_IT_number 14
_space_group_name_Hall '-P 2yn'
_space_group_name_H-M_alt 'P 1 21/n 1'
_symmetry_space_group_name_Hall '-P 2yn'
_symmetry_space_group_name_H-M 'P 1 21/n 1'
_atom_sites_solution_hydrogens geom
_audit_creation_date 2017-05-09
_audit_creation_method
;
Olex2 1.2
(compiled 2016.11.30 svn.r3356 for OlexSys, GUI svn.r5269)
;
_audit_update_record
;
2017-06-14 deposited with the CCDC.
2017-07-31 downloaded from the CCDC.
;
_cell_angle_alpha 90
_cell_angle_beta 98.970(7)
_cell_angle_gamma 90
_cell_formula_units_Z 4
_cell_length_a 14.1022(10)
_cell_length_b 24.4684(11)
_cell_length_c 18.3507(13)
_cell_measurement_reflns_used 3816
_cell_measurement_temperature 170.00(10)
_cell_measurement_theta_max 21.8800
_cell_measurement_theta_min 3.3890
_cell_volume 6254.6(7)
_computing_cell_refinement
;
CrysAlisPro, Agilent Technologies,
Version 1.171.37.35 (release 13-08-2014 CrysAlis171 .NET)
(compiled Aug 13 2014,18:06:01)
;
_computing_data_collection
;
CrysAlisPro, Agilent Technologies,
Version 1.171.37.35 (release 13-08-2014 CrysAlis171 .NET)
(compiled Aug 13 2014,18:06:01)
;
_computing_data_reduction
;
CrysAlisPro, Agilent Technologies,
Version 1.171.37.35 (release 13-08-2014 CrysAlis171 .NET)
(compiled Aug 13 2014,18:06:01)
;
_computing_molecular_graphics 'Olex2 (Dolomanov et al., 2009)'
_computing_publication_material 'Olex2 (Dolomanov et al., 2009)'
_computing_structure_refinement 'ShelXL (Sheldrick, 2015)'
_diffrn_ambient_temperature 170(10)
_diffrn_detector 'CCD plate'
_diffrn_detector_area_resol_mean 8.0053
_diffrn_detector_type Eos
_diffrn_measured_fraction_theta_full 0.9654
_diffrn_measured_fraction_theta_max 0.8367
_diffrn_measurement_details
;
#__ type_ start__ end____ width___ exp.time_
  1 omega  -87.00   53.00   1.0000  120.0000
omega____ theta____ kappa____ phi______ frames
    -      -16.6023    0.0000  -60.0000 140

#__ type_ start__ end____ width___ exp.time_
  2 omega   43.00   94.00   1.0000  120.0000
omega____ theta____ kappa____ phi______ frames
    -       17.8523  178.0000   90.0000 51
;
_diffrn_measurement_device 'four-circle diffractometer'
_diffrn_measurement_device_type 'SuperNova, Single source at offset, Eos'
_diffrn_measurement_method '\w scans'
_diffrn_orient_matrix_UB_11 0.0373866000
_diffrn_orient_matrix_UB_12 -0.0085280000
_diffrn_orient_matrix_UB_13 0.0281414000
_diffrn_orient_matrix_UB_21 -0.0331149000
_diffrn_orient_matrix_UB_22 -0.0163918000
_diffrn_orient_matrix_UB_23 0.0156482000
_diffrn_orient_matrix_UB_31 0.0100239000
_diffrn_orient_matrix_UB_32 -0.0223331000
_diffrn_orient_matrix_UB_33 -0.0222177000
_diffrn_radiation_monochromator mirror
_diffrn_radiation_probe x-ray
_diffrn_radiation_type 'Mo K\a'
_diffrn_radiation_wavelength 0.71073
_diffrn_reflns_av_R_equivalents 0.0425
_diffrn_reflns_av_unetI/netI 0.0906
_diffrn_reflns_Laue_measured_fraction_full 0.991
_diffrn_reflns_Laue_measured_fraction_max 0.991
_diffrn_reflns_limit_h_max 16
_diffrn_reflns_limit_h_min -16
_diffrn_reflns_limit_k_max 28
_diffrn_reflns_limit_k_min -28
_diffrn_reflns_limit_l_max 13
_diffrn_reflns_limit_l_min -22
_diffrn_reflns_number 21217
_diffrn_reflns_point_group_measured_fraction_full 0.991
_diffrn_reflns_point_group_measured_fraction_max 0.991
_diffrn_reflns_theta_full 25.242
_diffrn_reflns_theta_max 25.249
_diffrn_reflns_theta_min 3.041
_diffrn_source 'SuperNova (Mo) X-ray Source'
_exptl_absorpt_coefficient_mu 2.629
_exptl_absorpt_correction_T_max 0.750
_exptl_absorpt_correction_T_min 0.667
_exptl_absorpt_correction_type analytical
_exptl_absorpt_process_details
;
CrysAlisPro, Agilent Technologies,
Version 1.171.37.35 (release 13-08-2014 CrysAlis171 .NET)
(compiled Aug 13 2014,18:06:01)
Analytical numeric absorption correction using a multifaceted crystal
            model based on expressions derived by R.C. Clark & J.S. Reid.
(Clark, R. C. & Reid, J. S. (1995). Acta Cryst. A51, 887-897)
Empirical absorption correction using spherical harmonics,
 implemented in SCALE3 ABSPACK scaling algorithm.
;
_exptl_crystal_colour colourless
_exptl_crystal_colour_primary colourless
_exptl_crystal_density_diffrn 1.426
_exptl_crystal_description plate
_exptl_crystal_F_000 2752
_exptl_crystal_size_max 0.202
_exptl_crystal_size_mid 0.1151
_exptl_crystal_size_min 0.1043
_refine_diff_density_max 1.906
_refine_diff_density_min -1.811
_refine_diff_density_rms 0.120
_refine_ls_extinction_method none
_refine_ls_goodness_of_fit_ref 1.019
_refine_ls_hydrogen_treatment constr
_refine_ls_matrix_type full
_refine_ls_number_parameters 747
_refine_ls_number_reflns 11207
_refine_ls_number_restraints 57
_refine_ls_restrained_S_all 1.022
_refine_ls_R_factor_all 0.1594
_refine_ls_R_factor_gt 0.0890
_refine_ls_shift/su_max 0.001
_refine_ls_shift/su_mean 0.000
_refine_ls_structure_factor_coef Fsqd
_refine_ls_weighting_details 'w=1/[\s^2^(Fo^2^)+(0.1202P)^2^+30.3108P] where P=(Fo^2^+2Fc^2^)/3'
_refine_ls_weighting_scheme calc
_refine_ls_wR_factor_gt 0.2202
_refine_ls_wR_factor_ref 0.2722
_reflns_Friedel_coverage 0.000
_reflns_number_gt 6181
_reflns_number_total 11207
_reflns_threshold_expression 'I > 2\s(I)'
_cod_data_source_file c7ce01118k2.cif
_cod_data_source_block 1_acetone
_cod_depositor_comments
;
The following automatic conversions were performed:

'_diffrn_ambient_temperature' value '170.00 (10)' was changed to
'170(10)' - precision was estimated.

Automatic conversion script
Id: cif_fix_values 4973 2017-02-22 13:04:09Z antanas 
;
_cod_database_code 7228802
_chemical_oxdiff_formula 'C40 H50 O8 Br4 N2'
_shelx_space_group_comment
;
The symmetry employed for this shelxl refinement is uniquely defined
by the following loop, which should always be used as a source of
symmetry information in preference to the above space-group names.
They are only intended as comments.
;
_reflns_odcompleteness_completeness 96.54
_reflns_odcompleteness_iscentric 1
_reflns_odcompleteness_theta 26.32
_olex2_refinement_description
;
1. Fixed Uiso
 At 1.2 times of:
  All C(H) groups, All C(H,H) groups, All C(H,H,H,H) groups
 At 1.5 times of:
  All C(H,H,H) groups
2. Restrained distances
 C50-C49 \\sim C51-C50 \\sim C51-C52
 with sigma of 0.01
 C57-C56 \\sim C57B-C56 \\sim C58B-C57B \\sim C58-C57
 with sigma of 0.01
3. Uiso/Uaniso restraints and constraints
Uanis(C57) \\sim Ueq, Uanis(C58B) \\sim Ueq, Uanis(C65) \\sim Ueq, Uanis(C67)
\\sim Ueq, Uanis(C58) \\sim Ueq, Uanis(C51) \\sim Ueq, Uanis(C46) \\sim Ueq,
Uanis(Br2) \\sim Ueq: with sigma of 0.01 and sigma for terminal atoms of 0.02
4. Others
 Sof(H56C)=Sof(H56D)=Sof(C57B)=Sof(H57C)=Sof(H57D)=Sof(C58B)=Sof(H58D)=
 Sof(H58E)=Sof(H58F)=1-FVAR(1)
 Sof(H56A)=Sof(H56B)=Sof(C57)=Sof(H57A)=Sof(H57B)=Sof(C58)=Sof(H58A)=Sof(H58B)=
 Sof(H58C)=FVAR(1)
5.a Ternary CH refined with riding coordinates:
 C9(H9), C19(H19), C29(H29), C39(H39)
5.b Secondary CH2 refined with riding coordinates:
 C10(H10A,H10B), C20(H20A,H20B), C30(H30A,H30B), C40(H40A,H40B), C41(H41A,
 H41B), C42(H42A,H42B), C43(H43A,H43B), C44(H44A,H44B), C45(H45A,H45B),
 C47(H47A,H47B), C48(H48A,H48B), C49(H49A,H49B), C50(H50A,H50B), C51(H51A,H51B),
  C53(H53A,H53B), C54(H54A,H54B), C55(H55A,H55B), C56(H56A,H56B), C56(H56C,
 H56D), C57(H57A,H57B), C57B(H57C,H57D), C59(H59A,H59B), C60(H60A,H60B),
 C61(H61A,H61B), C62(H62A,H62B), C63(H63A,H63B)
5.c Aromatic/amide H refined with riding coordinates:
 C2(H2), C12(H12), C22(H22), C32(H32)
5.d Idealised Me refined as rotating group:
 C46(H46A,H46B,H46C), C52(H52A,H52B,H52C), C58(H58A,H58B,H58C), C58B(H58D,H58E,
 H58F), C64(H64A,H64B,H64C), C65(H65A,H65B,H65C), C67(H67A,H67B,H67C)
;
_shelx_shelxl_version_number 2014/7
_olex2_submission_special_instructions 'No special instructions were received'

loop_
_space_group_symop_operation_xyz
'x, y, z'
'-x+1/2, y+1/2, -z+1/2'
'-x, -y, -z'
'x-1/2, -y-1/2, z-1/2'

loop_
_atom_site_label
_atom_site_type_symbol
_atom_site_fract_x
_atom_site_fract_y
_atom_site_fract_z
_atom_site_U_iso_or_equiv
_atom_site_adp_type
_atom_site_occupancy
_atom_site_site_symmetry_order
_atom_site_calc_flag
_atom_site_refinement_flags_posn
_atom_site_refinement_flags_adp
_atom_site_refinement_flags_occupancy
_atom_site_disorder_assembly
_atom_site_disorder_group
Br1 Br 0.03384(7) 0.07072(4) 0.35616(7) 0.0697(4) Uani 1 1 d . . . . .
Br2 Br 0.36668(11) -0.01622(5) 0.01774(8) 0.1008(6) Uani 1 1 d . U . . .
Br3 Br 0.80211(9) -0.14977(4) 0.33900(9) 0.0883(5) Uani 1 1 d . . . . .
Br4 Br 0.47522(8) -0.08013(4) 0.64199(6) 0.0605(3) Uani 1 1 d . . . . .
C1 C 0.4315(6) 0.2146(3) 0.4513(5) 0.044(2) Uani 1 1 d . . . . .
C2 C 0.4596(6) 0.2358(3) 0.3886(5) 0.045(2) Uani 1 1 d . . . . .
H2 H 0.5175 0.2562 0.3932 0.054 Uiso 1 1 calc R . . . .
C3 C 0.4070(6) 0.2287(3) 0.3190(5) 0.044(2) Uani 1 1 d . . . . .
C4 C 0.3236(6) 0.1976(3) 0.3128(5) 0.043(2) Uani 1 1 d . . . . .
C5 C 0.2925(6) 0.1743(3) 0.3747(6) 0.047(2) Uani 1 1 d . . . . .
C6 C 0.3490(6) 0.1837(4) 0.4433(5) 0.046(2) Uani 1 1 d . . . . .
C7 C 0.2088(7) 0.1413(4) 0.3684(6) 0.053(2) Uani 1 1 d . . . . .
C8 C 0.1394(7) 0.1130(4) 0.3631(6) 0.057(3) Uani 1 1 d . . . . .
C9 C 0.4387(6) 0.2497(3) 0.2482(5) 0.042(2) Uani 1 1 d . . . . .
H9 H 0.3795 0.2541 0.2108 0.050 Uiso 1 1 calc R . . . .
C10 C 0.2933(7) 0.1482(3) 0.2003(5) 0.049(2) Uani 1 1 d . . . . .
H10A H 0.2353 0.1317 0.1712 0.058 Uiso 1 1 calc R . . . .
H10B H 0.3265 0.1192 0.2322 0.058 Uiso 1 1 calc R . . . .
C11 C 0.4995(6) 0.2062(3) 0.2198(4) 0.038(2) Uani 1 1 d . . . . .
C12 C 0.5971(6) 0.2032(3) 0.2372(4) 0.0361(19) Uani 1 1 d . . . . .
H12 H 0.6294 0.2309 0.2676 0.043 Uiso 1 1 calc R . . . .
C13 C 0.6519(6) 0.1616(3) 0.2126(4) 0.0357(19) Uani 1 1 d . . . . .
C14 C 0.6032(6) 0.1207(3) 0.1684(4) 0.0363(19) Uani 1 1 d . . . . .
C15 C 0.5034(6) 0.1213(3) 0.1503(4) 0.040(2) Uani 1 1 d . . . . .
C16 C 0.4533(6) 0.1642(3) 0.1756(5) 0.040(2) Uani 1 1 d . . . . .
C17 C 0.4555(7) 0.0775(3) 0.1064(5) 0.048(2) Uani 1 1 d . . . . .
C18 C 0.4198(8) 0.0399(4) 0.0737(6) 0.065(3) Uani 1 1 d . . . . .
C19 C 0.7600(6) 0.1573(3) 0.2343(4) 0.0335(18) Uani 1 1 d . . . . .
H19 H 0.7839 0.1369 0.1936 0.040 Uiso 1 1 calc R . . . .
C20 C 0.6808(6) 0.0345(3) 0.1869(5) 0.043(2) Uani 1 1 d . . . . .
H20A H 0.6772 0.0006 0.1572 0.052 Uiso 1 1 calc R . . . .
H20B H 0.6357 0.0308 0.2229 0.052 Uiso 1 1 calc R . . . .
C21 C 0.7804(5) 0.1216(3) 0.3021(4) 0.0314(17) Uani 1 1 d . . . . .
C22 C 0.7904(6) 0.1427(3) 0.3724(5) 0.040(2) Uani 1 1 d . . . . .
H22 H 0.7850 0.1811 0.3783 0.049 Uiso 1 1 calc R . . . .
C23 C 0.8083(6) 0.1096(3) 0.4360(5) 0.039(2) Uani 1 1 d . . . . .
C24 C 0.8139(6) 0.0538(3) 0.4265(5) 0.0371(19) Uani 1 1 d . . . . .
C25 C 0.8012(6) 0.0301(3) 0.3567(5) 0.039(2) Uani 1 1 d . . . . .
C26 C 0.7839(6) 0.0650(3) 0.2944(4) 0.0345(18) Uani 1 1 d . . . . .
C27 C 0.8031(6) -0.0279(3) 0.3477(5) 0.0380(19) Uani 1 1 d . . . . .
C28 C 0.8041(7) -0.0755(4) 0.3425(5) 0.051(2) Uani 1 1 d . . . . .
C29 C 0.8174(7) 0.1328(4) 0.5140(5) 0.045(2) Uani 1 1 d . . . . .
H29 H 0.8591 0.1072 0.5474 0.054 Uiso 1 1 calc R . . . .
C30 C 0.7574(7) 0.0039(4) 0.5218(5) 0.051(2) Uani 1 1 d . . . . .
H30A H 0.6978 0.0041 0.4852 0.061 Uiso 1 1 calc R . . . .
H30B H 0.7676 -0.0339 0.5408 0.061 Uiso 1 1 calc R . . . .
C31 C 0.7183(6) 0.1306(4) 0.5356(4) 0.042(2) Uani 1 1 d . . . . .
C32 C 0.6545(7) 0.1744(4) 0.5253(4) 0.043(2) Uani 1 1 d . . . . .
H32 H 0.6759 0.2074 0.5060 0.052 Uiso 1 1 calc R . . . .
C33 C 0.5610(7) 0.1728(4) 0.5416(5) 0.046(2) Uani 1 1 d . . . . .
C34 C 0.5313(7) 0.1238(4) 0.5682(5) 0.048(2) Uani 1 1 d . . . . .
C35 C 0.5906(7) 0.0780(4) 0.5790(5) 0.047(2) Uani 1 1 d . . . . .
C36 C 0.6853(7) 0.0827(4) 0.5648(5) 0.047(2) Uani 1 1 d . . . . .
C37 C 0.5544(7) 0.0267(4) 0.6027(5) 0.053(2) Uani 1 1 d . . . . .
C38 C 0.5237(7) -0.0153(4) 0.6179(5) 0.051(2) Uani 1 1 d . . . . .
C39 C 0.4936(7) 0.2203(4) 0.5283(5) 0.051(2) Uani 1 1 d . . . . .
H39 H 0.4484 0.2166 0.5650 0.062 Uiso 1 1 calc R . . . .
C40 C 0.3613(7) 0.1120(4) 0.5326(6) 0.055(3) Uani 1 1 d . . . . .
H40A H 0.3832 0.0919 0.4915 0.066 Uiso 1 1 calc R . . . .
H40B H 0.3129 0.0890 0.5518 0.066 Uiso 1 1 calc R . . . .
C41 C 0.4889(7) 0.3061(3) 0.2572(5) 0.046(2) Uani 1 1 d . . . . .
H41A H 0.5486 0.3027 0.2932 0.056 Uiso 1 1 calc R . . . .
H41B H 0.5070 0.3171 0.2093 0.056 Uiso 1 1 calc R . . . .
C42 C 0.4257(7) 0.3507(4) 0.2832(7) 0.065(3) Uani 1 1 d . . . . .
H42A H 0.4147 0.3412 0.3336 0.078 Uiso 1 1 calc R . . . .
H42B H 0.4626 0.3853 0.2869 0.078 Uiso 1 1 calc R . . . .
C43 C 0.3367(11) 0.3607(5) 0.2407(7) 0.090(4) Uani 1 1 d . . . . .
H43A H 0.2971 0.3274 0.2417 0.108 Uiso 1 1 calc R . . . .
H43B H 0.3469 0.3662 0.1890 0.108 Uiso 1 1 calc R . . . .
C44 C 0.2759(11) 0.4116(5) 0.2634(9) 0.105(5) Uani 1 1 d . . . . .
H44A H 0.2152 0.4150 0.2284 0.126 Uiso 1 1 calc R . . . .
H44B H 0.2599 0.4059 0.3135 0.126 Uiso 1 1 calc R . . . .
C45 C 0.3334(11) 0.4618(4) 0.2618(8) 0.099(5) Uani 1 1 d . . . . .
H45A H 0.3518 0.4667 0.2123 0.119 Uiso 1 1 calc R . . . .
H45B H 0.3927 0.4592 0.2984 0.119 Uiso 1 1 calc R . . . .
C46 C 0.2699(11) 0.5123(6) 0.2809(11) 0.135(6) Uani 1 1 d . U . . .
H46A H 0.2102 0.5137 0.2455 0.202 Uiso 1 1 calc GR . . . .
H46B H 0.3058 0.5463 0.2781 0.202 Uiso 1 1 calc GR . . . .
H46C H 0.2547 0.5079 0.3309 0.202 Uiso 1 1 calc GR . . . .
C47 C 0.8142(6) 0.2125(3) 0.2416(5) 0.043(2) Uani 1 1 d . . . . .
H47A H 0.7991 0.2327 0.1944 0.051 Uiso 1 1 calc R . . . .
H47B H 0.7908 0.2346 0.2803 0.051 Uiso 1 1 calc R . . . .
C48 C 0.9216(6) 0.2063(4) 0.2605(5) 0.051(2) Uani 1 1 d . . . . .
H48A H 0.9417 0.1752 0.2320 0.061 Uiso 1 1 calc R . . . .
H48B H 0.9375 0.1968 0.3135 0.061 Uiso 1 1 calc R . . . .
C49 C 0.9806(9) 0.2563(4) 0.2459(6) 0.069(3) Uani 1 1 d D . . . .
H49A H 1.0493 0.2473 0.2609 0.083 Uiso 1 1 calc R . . . .
H49B H 0.9704 0.2629 0.1920 0.083 Uiso 1 1 calc R . . . .
C50 C 0.9600(10) 0.3086(4) 0.2836(8) 0.096(4) Uani 1 1 d D . . . .
H50A H 0.9623 0.3017 0.3370 0.115 Uiso 1 1 calc R . . . .
H50B H 0.8945 0.3214 0.2634 0.115 Uiso 1 1 calc R . . . .
C51 C 1.0328(11) 0.3535(5) 0.2727(8) 0.103(4) Uani 1 1 d D U . . .
H51A H 1.0960 0.3446 0.3020 0.124 Uiso 1 1 calc R . . . .
H51B H 1.0406 0.3552 0.2201 0.124 Uiso 1 1 calc R . . . .
C52 C 0.9982(12) 0.4086(6) 0.2970(11) 0.148(7) Uani 1 1 d D . . . .
H52A H 0.9308 0.4139 0.2754 0.222 Uiso 1 1 calc GR . . . .
H52B H 1.0373 0.4378 0.2804 0.222 Uiso 1 1 calc GR . . . .
H52C H 1.0043 0.4095 0.3509 0.222 Uiso 1 1 calc GR . . . .
C53 C 0.8651(7) 0.1893(4) 0.5225(5) 0.049(2) Uani 1 1 d . . . . .
H53A H 0.8263 0.2152 0.4887 0.059 Uiso 1 1 calc R . . . .
H53B H 0.8649 0.2024 0.5735 0.059 Uiso 1 1 calc R . . . .
C54 C 0.9664(7) 0.1900(4) 0.5067(6) 0.061(3) Uani 1 1 d . . . . .
H54A H 0.9665 0.1764 0.4559 0.073 Uiso 1 1 calc R . . . .
H54B H 1.0052 0.1643 0.5409 0.073 Uiso 1 1 calc R . . . .
C55 C 1.0148(9) 0.2459(5) 0.5140(6) 0.076(3) Uani 1 1 d . . . . .
H55A H 0.9698 0.2728 0.4873 0.091 Uiso 1 1 calc R . . . .
H55B H 1.0247 0.2562 0.5668 0.091 Uiso 1 1 calc R . . . .
C56 C 1.1067(9) 0.2511(5) 0.4873(7) 0.093(4) Uani 1 1 d D . . . .
H56A H 1.1008 0.2364 0.4365 0.111 Uiso 0.61(2) 1 calc R . P A 1
H56B H 1.1562 0.2295 0.5191 0.111 Uiso 0.61(2) 1 calc R . P A 1
H56C H 1.0905 0.2649 0.4362 0.111 Uiso 0.39(2) 1 calc R . P A 2
H56D H 1.1297 0.2132 0.4830 0.111 Uiso 0.39(2) 1 calc R . P A 2
C57 C 1.1374(15) 0.3107(7) 0.4877(14) 0.070(7) Uani 0.61(2) 1 d D U P A 1
H57A H 1.0848 0.3323 0.4595 0.084 Uiso 0.61(2) 1 calc R . P A 1
H57B H 1.1471 0.3241 0.5392 0.084 Uiso 0.61(2) 1 calc R . P A 1
C57B C 1.1941(15) 0.2831(9) 0.5208(17) 0.087(13) Uani 0.39(2) 1 d D . P A 2
H57C H 1.2050 0.2826 0.5754 0.105 Uiso 0.39(2) 1 calc R . P A 2
H57D H 1.2532 0.2721 0.5016 0.105 Uiso 0.39(2) 1 calc R . P A 2
C58 C 1.2282(13) 0.3206(7) 0.4555(13) 0.090(8) Uani 0.61(2) 1 d D U P A 1
H58A H 1.2167 0.3122 0.4026 0.135 Uiso 0.61(2) 1 calc GR . P A 1
H58B H 1.2796 0.2971 0.4803 0.135 Uiso 0.61(2) 1 calc GR . P A 1
H58C H 1.2473 0.3590 0.4626 0.135 Uiso 0.61(2) 1 calc GR . P A 1
C58B C 1.152(3) 0.3363(13) 0.4889(19) 0.070(10) Uani 0.39(2) 1 d D U P A 2
H58D H 1.1536 0.3368 0.4356 0.106 Uiso 0.39(2) 1 calc GR . P A 2
H58E H 1.1906 0.3668 0.5123 0.106 Uiso 0.39(2) 1 calc GR . P A 2
H58F H 1.0861 0.3397 0.4979 0.106 Uiso 0.39(2) 1 calc GR . P A 2
C59 C 0.5419(8) 0.2765(4) 0.5428(6) 0.062(3) Uani 1 1 d . . . . .
H59A H 0.5853 0.2756 0.5908 0.075 Uiso 1 1 calc R . . . .
H59B H 0.5814 0.2842 0.5039 0.075 Uiso 1 1 calc R . . . .
C60 C 0.4711(8) 0.3210(4) 0.5440(7) 0.071(3) Uani 1 1 d . . . . .
H60A H 0.4224 0.3093 0.5742 0.086 Uiso 1 1 calc R . . . .
H60B H 0.4378 0.3273 0.4931 0.086 Uiso 1 1 calc R . . . .
C61 C 0.5147(10) 0.3740(5) 0.5744(9) 0.100(5) Uani 1 1 d . . . . .
H61A H 0.5656 0.3850 0.5458 0.119 Uiso 1 1 calc R . . . .
H61B H 0.5451 0.3684 0.6262 0.119 Uiso 1 1 calc R . . . .
C62 C 0.4378(11) 0.4220(5) 0.5714(9) 0.107(5) Uani 1 1 d . . . . .
H62A H 0.4062 0.4272 0.5198 0.128 Uiso 1 1 calc R . . . .
H62B H 0.3879 0.4116 0.6012 0.128 Uiso 1 1 calc R . . . .
C63 C 0.4829(13) 0.4730(6) 0.5994(10) 0.129(6) Uani 1 1 d . . . . .
H63A H 0.5337 0.4832 0.5703 0.155 Uiso 1 1 calc R . . . .
H63B H 0.5131 0.4682 0.6514 0.155 Uiso 1 1 calc R . . . .
C64 C 0.4094(12) 0.5177(7) 0.5944(11) 0.131(6) Uani 1 1 d . . . . .
H64A H 0.3642 0.5139 0.5484 0.196 Uiso 1 1 calc GR . . . .
H64B H 0.4415 0.5533 0.5950 0.196 Uiso 1 1 calc GR . . . .
H64C H 0.3746 0.5153 0.6365 0.196 Uiso 1 1 calc GR . . . .
O O 0.2647(4) 0.1893(2) 0.2453(4) 0.0501(16) Uani 1 1 d . . . . .
O1 O 0.3176(5) 0.1607(3) 0.5052(4) 0.0587(18) Uani 1 1 d . . . . .
O2 O 0.6527(4) 0.0793(2) 0.1401(3) 0.0441(15) Uani 1 1 d . . . . .
O3 O 0.3546(4) 0.1662(2) 0.1512(3) 0.0479(15) Uani 1 1 d . . . . .
O4 O 0.8352(4) 0.0189(2) 0.4863(3) 0.0445(14) Uani 1 1 d . . . . .
O5 O 0.7758(4) 0.0408(2) 0.2257(3) 0.0403(14) Uani 1 1 d . . . . .
O6 O 0.4410(5) 0.1197(3) 0.5897(3) 0.0562(17) Uani 1 1 d . . . . .
O7 O 0.7455(4) 0.0386(3) 0.5802(3) 0.0509(16) Uani 1 1 d . . . . .
C65 C 0.7714(13) 0.3458(7) 0.4865(9) 0.131(6) Uani 1 1 d . U . . .
H65A H 0.7637 0.3148 0.5189 0.196 Uiso 1 1 calc GR . . . .
H65B H 0.7329 0.3767 0.4992 0.196 Uiso 1 1 calc GR . . . .
H65C H 0.8392 0.3564 0.4927 0.196 Uiso 1 1 calc GR . . . .
C66 C 0.7398(8) 0.3301(4) 0.4108(5) 0.060(3) Uani 1 1 d . . . . .
C67 C 0.7484(16) 0.3724(8) 0.3577(12) 0.167(8) Uani 1 1 d . U . . .
H67A H 0.7372 0.3568 0.3079 0.251 Uiso 1 1 calc GR . . . .
H67B H 0.8131 0.3881 0.3675 0.251 Uiso 1 1 calc GR . . . .
H67C H 0.7009 0.4011 0.3617 0.251 Uiso 1 1 calc GR . . . .
O8 O 0.7107(6) 0.2867(3) 0.3926(4) 0.072(2) Uani 1 1 d . . . . .

loop_
_atom_site_aniso_label
_atom_site_aniso_U_11
_atom_site_aniso_U_22
_atom_site_aniso_U_33
_atom_site_aniso_U_23
_atom_site_aniso_U_13
_atom_site_aniso_U_12
Br1 0.0379(6) 0.0555(6) 0.1149(10) 0.0150(6) 0.0098(6) -0.0056(5)
Br2 0.1284(12) 0.0504(6) 0.1001(10) -0.0232(7) -0.0560(9) -0.0128(7)
Br3 0.0838(9) 0.0351(5) 0.1573(13) -0.0073(7) 0.0538(9) 0.0031(5)
Br4 0.0654(7) 0.0581(6) 0.0604(6) 0.0183(5) 0.0168(5) -0.0085(5)
C1 0.046(5) 0.041(5) 0.047(5) -0.011(4) 0.010(4) 0.001(4)
C2 0.045(5) 0.030(4) 0.062(6) -0.005(4) 0.015(5) -0.002(4)
C3 0.041(5) 0.025(4) 0.064(6) 0.000(4) 0.003(5) 0.005(4)
C4 0.043(5) 0.031(4) 0.052(6) 0.005(4) 0.004(4) 0.007(4)
C5 0.039(5) 0.030(4) 0.074(7) 0.004(5) 0.016(5) 0.002(4)
C6 0.042(5) 0.043(5) 0.053(6) -0.004(4) 0.012(5) -0.002(4)
C7 0.037(5) 0.046(5) 0.076(7) 0.010(5) 0.011(5) 0.003(4)
C8 0.041(6) 0.052(6) 0.079(7) 0.004(5) 0.012(5) 0.006(5)
C9 0.047(5) 0.033(4) 0.044(5) 0.008(4) 0.004(4) -0.010(4)
C10 0.047(6) 0.035(5) 0.058(6) 0.003(5) -0.010(5) -0.007(4)
C11 0.055(6) 0.023(4) 0.038(5) 0.008(4) 0.011(4) -0.004(4)
C12 0.044(5) 0.027(4) 0.034(4) 0.002(4) -0.002(4) -0.005(4)
C13 0.048(5) 0.026(4) 0.033(4) 0.006(3) 0.004(4) -0.005(4)
C14 0.047(5) 0.026(4) 0.032(4) 0.003(4) -0.006(4) -0.002(4)
C15 0.059(6) 0.021(4) 0.036(5) 0.005(4) -0.005(4) -0.006(4)
C16 0.041(5) 0.034(4) 0.042(5) 0.009(4) -0.003(4) -0.005(4)
C17 0.054(6) 0.030(4) 0.055(6) -0.003(4) -0.010(5) 0.001(4)
C18 0.083(8) 0.034(5) 0.065(7) 0.000(5) -0.028(6) -0.008(5)
C19 0.039(5) 0.029(4) 0.032(4) -0.002(3) 0.005(4) -0.007(3)
C20 0.052(6) 0.032(4) 0.042(5) -0.002(4) -0.004(4) 0.003(4)
C21 0.030(4) 0.035(4) 0.027(4) 0.003(4) 0.000(3) -0.003(3)
C22 0.034(5) 0.036(4) 0.049(5) 0.006(4) 0.000(4) -0.011(4)
C23 0.036(5) 0.043(5) 0.038(5) -0.001(4) 0.002(4) -0.008(4)
C24 0.030(4) 0.039(5) 0.040(5) 0.008(4) -0.004(4) -0.006(4)
C25 0.027(4) 0.039(5) 0.048(5) 0.007(4) -0.003(4) -0.005(3)
C26 0.035(5) 0.034(4) 0.034(4) 0.000(4) 0.002(4) -0.006(3)
C27 0.039(5) 0.035(5) 0.039(5) 0.003(4) 0.004(4) 0.002(4)
C28 0.046(6) 0.045(6) 0.063(6) 0.003(5) 0.013(5) 0.003(4)
C29 0.048(6) 0.046(5) 0.042(5) 0.002(4) 0.008(4) -0.007(4)
C30 0.048(6) 0.043(5) 0.060(6) 0.008(5) -0.002(5) -0.007(4)
C31 0.046(5) 0.043(5) 0.033(5) -0.002(4) -0.005(4) -0.010(4)
C32 0.058(6) 0.041(5) 0.028(4) -0.010(4) 0.000(4) -0.019(4)
C33 0.059(6) 0.045(5) 0.035(5) -0.011(4) 0.008(4) -0.010(5)
C34 0.045(6) 0.063(6) 0.036(5) -0.009(5) 0.009(4) -0.011(5)
C35 0.059(6) 0.051(5) 0.032(5) -0.002(4) 0.006(4) -0.005(5)
C36 0.050(6) 0.055(6) 0.034(5) -0.002(4) 0.004(4) -0.006(5)
C37 0.056(6) 0.062(6) 0.041(5) 0.015(5) 0.008(5) -0.002(5)
C38 0.044(6) 0.058(6) 0.052(6) 0.012(5) 0.007(5) -0.006(5)
C39 0.058(6) 0.055(6) 0.044(5) -0.008(5) 0.016(5) -0.015(5)
C40 0.055(6) 0.053(6) 0.061(6) 0.008(5) 0.019(5) -0.009(5)
C41 0.054(6) 0.020(4) 0.066(6) 0.003(4) 0.010(5) 0.000(4)
C42 0.054(7) 0.036(5) 0.103(9) 0.008(6) 0.008(6) 0.004(5)
C43 0.122(12) 0.053(7) 0.087(9) -0.009(6) -0.010(8) -0.012(7)
C44 0.102(11) 0.085(10) 0.120(12) 0.011(9) -0.005(9) 0.026(8)
C45 0.153(14) 0.033(6) 0.104(10) -0.017(6) -0.009(9) 0.001(7)
C46 0.109(11) 0.077(8) 0.205(14) -0.042(9) -0.015(10) 0.036(8)
C47 0.064(6) 0.031(4) 0.031(5) 0.001(4) -0.001(4) -0.010(4)
C48 0.044(6) 0.055(6) 0.052(6) 0.001(5) 0.007(4) -0.013(4)
C49 0.102(9) 0.055(6) 0.050(6) 0.016(5) 0.008(6) -0.030(6)
C50 0.091(10) 0.087(9) 0.101(10) 0.022(8) -0.016(8) -0.023(8)
C51 0.120(8) 0.095(8) 0.090(7) 0.001(7) 0.002(7) -0.014(7)
C52 0.136(16) 0.095(12) 0.19(2) -0.007(12) -0.031(14) -0.031(11)
C53 0.062(6) 0.055(6) 0.028(5) -0.006(4) -0.001(4) -0.015(5)
C54 0.056(6) 0.062(6) 0.059(6) -0.001(5) -0.007(5) -0.023(5)
C55 0.092(9) 0.079(8) 0.057(7) -0.028(6) 0.014(6) -0.038(7)
C56 0.075(9) 0.102(10) 0.095(9) 0.015(8) -0.009(7) -0.049(8)
C57 0.078(10) 0.055(10) 0.076(10) -0.010(8) 0.016(8) -0.013(8)
C57B 0.056(19) 0.11(3) 0.08(2) -0.03(2) -0.018(16) 0.033(19)
C58 0.076(13) 0.047(10) 0.144(16) 0.025(11) 0.009(12) -0.006(9)
C58B 0.094(18) 0.062(16) 0.060(15) 0.013(14) 0.027(13) 0.009(14)
C59 0.082(8) 0.045(5) 0.062(7) -0.014(5) 0.019(6) -0.008(5)
C60 0.073(8) 0.053(6) 0.088(8) -0.008(6) 0.014(6) -0.008(6)
C61 0.086(10) 0.061(7) 0.153(14) -0.026(8) 0.024(9) -0.014(7)
C62 0.122(12) 0.059(8) 0.140(13) -0.029(8) 0.025(10) -0.028(8)
C63 0.152(16) 0.088(10) 0.143(15) -0.034(10) 0.008(12) -0.005(11)
C64 0.124(14) 0.113(12) 0.166(17) 0.012(12) 0.056(13) 0.039(11)
O 0.045(4) 0.037(3) 0.067(4) 0.011(3) 0.003(3) -0.002(3)
O1 0.053(4) 0.060(4) 0.068(5) -0.001(4) 0.026(4) -0.002(3)
O2 0.056(4) 0.031(3) 0.040(3) -0.006(3) -0.007(3) 0.006(3)
O3 0.044(4) 0.039(3) 0.056(4) 0.008(3) -0.007(3) -0.004(3)
O4 0.044(4) 0.045(3) 0.043(3) 0.017(3) 0.000(3) -0.006(3)
O5 0.050(4) 0.031(3) 0.037(3) -0.003(3) -0.001(3) 0.000(3)
O6 0.061(4) 0.063(4) 0.047(4) -0.004(3) 0.019(3) -0.008(3)
O7 0.054(4) 0.054(4) 0.042(4) 0.014(3) 0.000(3) -0.001(3)
C65 0.150(13) 0.108(10) 0.127(12) -0.020(9) -0.003(10) -0.039(10)
C66 0.084(8) 0.057(6) 0.036(5) 0.004(5) 0.001(5) -0.010(6)
C67 0.206(16) 0.122(12) 0.171(15) 0.005(12) 0.020(13) -0.031(12)
O8 0.094(6) 0.055(4) 0.062(5) -0.020(4) -0.004(4) -0.020(4)

loop_
_atom_type_symbol
_atom_type_description
_atom_type_scat_dispersion_real
_atom_type_scat_dispersion_imag
_atom_type_scat_source
C C 0.0033 0.0016 'International Tables Vol C Tables 4.2.6.8 and 6.1.1.4'
H H 0.0000 0.0000 'International Tables Vol C Tables 4.2.6.8 and 6.1.1.4'
Br Br -0.2901 2.4595 'International Tables Vol C Tables 4.2.6.8 and 6.1.1.4'
O O 0.0106 0.0060 'International Tables Vol C Tables 4.2.6.8 and 6.1.1.4'

loop_
_exptl_crystal_face_index_h
_exptl_crystal_face_index_k
_exptl_crystal_face_index_l
_exptl_crystal_face_perp_dist
_exptl_oxdiff_crystal_face_indexfrac_h
_exptl_oxdiff_crystal_face_indexfrac_k
_exptl_oxdiff_crystal_face_indexfrac_l
_exptl_oxdiff_crystal_face_x
_exptl_oxdiff_crystal_face_y
_exptl_oxdiff_crystal_face_z
-19 1 -5 0.0460 -19.0000 0.9999 -5.0000 -0.8596 0.5346 -0.1017
12 -24 -12 0.0807 12.0000 -23.9999 -12.0000 0.3156 -0.1918 0.9229
19 -9 0 0.0588 19.0000 -8.9999 0.0000 0.7871 -0.4817 0.3914
14 13 13 0.0440 14.0000 13.0001 13.0000 0.7784 -0.4733 -0.4388
8 7 -25 0.0374 8.0000 6.9998 -25.0000 -0.4641 -0.7709 0.4793
-6 25 17 0.0509 -6.0000 25.0000 17.0000 0.0409 0.0549 -0.9962
-6 -20 20 0.0657 -6.0000 -19.9998 20.0000 0.5091 0.8395 -0.0578
-17 -13 12 0.0566 -17.0000 -12.9999 12.0000 -0.1870 0.9638 -0.1467
16 -6 -18 0.0498 16.0000 -6.0001 -18.0000 0.1428 -0.7132 0.6943
17 9 -14 0.0513 17.0000 8.9999 -14.0000 0.1648 -0.9296 0.2805
12 27 -3 0.0682 12.0000 26.9999 -3.0000 0.1340 -0.8869 -0.4161
12 -17 13 0.0708 11.9999 -16.9998 13.0000 0.9594 0.0847 0.2111
3 13 23 0.0594 3.0000 13.0001 23.0000 0.6485 0.0475 -0.7713
-10 14 -18 0.0590 -9.9999 13.9998 -18.0000 -0.9998 -0.1800 -0.0130
-4 16 -21 0.0493 -3.9999 15.9998 -21.0000 -0.8770 -0.4584 0.0692

loop_
_geom_angle_atom_site_label_1
_geom_angle_atom_site_label_2
_geom_angle_atom_site_label_3
_geom_angle
C2 C1 C39 122.3(8)
C6 C1 C2 117.8(8)
C6 C1 C39 119.7(8)
C1 C2 H2 118.6
C1 C2 C3 122.8(8)
C3 C2 H2 118.6
C2 C3 C4 118.0(9)
C2 C3 C9 123.8(8)
C4 C3 C9 118.1(8)
C3 C4 C5 121.6(9)
C3 C4 O 122.1(8)
O C4 C5 116.2(8)
C4 C5 C7 121.7(9)
C6 C5 C4 117.1(8)
C6 C5 C7 121.1(9)
C1 C6 C5 122.7(9)
C1 C6 O1 120.2(8)
C5 C6 O1 117.0(8)
C8 C7 C5 179.0(10)
C7 C8 Br1 179.1(10)
C3 C9 H9 107.3
C3 C9 C41 113.6(7)
C11 C9 C3 108.2(6)
C11 C9 H9 107.3
C11 C9 C41 113.0(7)
C41 C9 H9 107.3
H10A C10 H10B 107.6
O C10 H10A 108.6
O C10 H10B 108.6
O C10 O3 114.5(7)
O3 C10 H10A 108.6
O3 C10 H10B 108.6
C12 C11 C9 124.3(7)
C12 C11 C16 117.1(8)
C16 C11 C9 118.5(8)
C11 C12 H12 118.2
C11 C12 C13 123.6(7)
C13 C12 H12 118.2
C12 C13 C14 117.5(8)
C12 C13 C19 123.4(7)
C14 C13 C19 119.0(7)
C15 C14 C13 121.2(8)
O2 C14 C13 120.9(7)
O2 C14 C15 117.9(7)
C14 C15 C17 119.6(8)
C16 C15 C14 118.4(7)
C16 C15 C17 122.0(8)
C15 C16 C11 122.2(8)
C15 C16 O3 117.0(7)
O3 C16 C11 120.7(7)
C18 C17 C15 176.0(10)
C17 C18 Br2 176.3(10)
C13 C19 H19 106.3
C13 C19 C47 115.2(7)
C21 C19 C13 108.0(6)
C21 C19 H19 106.3
C21 C19 C47 113.9(6)
C47 C19 H19 106.3
H20A C20 H20B 107.9
O2 C20 H20A 109.2
O2 C20 H20B 109.2
O2 C20 O5 111.9(7)
O5 C20 H20A 109.2
O5 C20 H20B 109.2
C22 C21 C19 122.1(7)
C22 C21 C26 117.9(7)
C26 C21 C19 119.9(7)
C21 C22 H22 118.7
C21 C22 C23 122.6(7)
C23 C22 H22 118.7
C22 C23 C29 122.6(7)
C24 C23 C22 118.0(8)
C24 C23 C29 119.3(7)
C23 C24 C25 121.9(7)
C23 C24 O4 121.2(7)
O4 C24 C25 116.9(7)
C24 C25 C26 118.1(7)
C24 C25 C27 121.3(7)
C26 C25 C27 120.6(8)
C21 C26 C25 121.6(7)
O5 C26 C21 121.2(7)
O5 C26 C25 117.1(7)
C28 C27 C25 177.8(10)
C27 C28 Br3 176.8(9)
C23 C29 H29 107.2
C23 C29 C53 113.8(7)
C31 C29 C23 106.6(7)
C31 C29 H29 107.2
C31 C29 C53 114.4(8)
C53 C29 H29 107.2
H30A C30 H30B 107.8
O4 C30 H30A 109.0
O4 C30 H30B 109.0
O7 C30 H30A 109.0
O7 C30 H30B 109.0
O7 C30 O4 112.9(7)
C32 C31 C29 122.8(8)
C32 C31 C36 116.7(8)
C36 C31 C29 120.4(8)
C31 C32 H32 117.9
C31 C32 C33 124.2(8)
C33 C32 H32 117.9
C32 C33 C39 122.7(8)
C34 C33 C32 116.6(9)
C34 C33 C39 120.7(9)
C33 C34 C35 122.7(9)
C33 C34 O6 120.2(9)
O6 C34 C35 117.0(8)
C34 C35 C36 118.2(8)
C34 C35 C37 120.6(9)
C36 C35 C37 121.1(9)
C31 C36 C35 121.5(9)
O7 C36 C31 120.3(8)
O7 C36 C35 118.2(8)
C38 C37 C35 176.4(11)
C37 C38 Br4 179.4(10)
C1 C39 H39 106.0
C33 C39 C1 109.4(7)
C33 C39 H39 106.0
C33 C39 C59 114.3(8)
C59 C39 C1 114.2(8)
C59 C39 H39 106.0
H40A C40 H40B 107.7
O1 C40 H40A 108.8
O1 C40 H40B 108.8
O1 C40 O6 113.8(8)
O6 C40 H40A 108.8
O6 C40 H40B 108.8
C9 C41 H41A 109.0
C9 C41 H41B 109.0
H41A C41 H41B 107.8
C42 C41 C9 113.0(8)
C42 C41 H41A 109.0
C42 C41 H41B 109.0
C41 C42 H42A 107.8
C41 C42 H42B 107.8
H42A C42 H42B 107.2
C43 C42 C41 117.9(10)
C43 C42 H42A 107.8
C43 C42 H42B 107.8
C42 C43 H43A 107.9
C42 C43 H43B 107.9
C42 C43 C44 117.6(10)
H43A C43 H43B 107.2
C44 C43 H43A 107.9
C44 C43 H43B 107.9
C43 C44 H44A 109.9
C43 C44 H44B 109.9
H44A C44 H44B 108.3
C45 C44 C43 108.9(12)
C45 C44 H44A 109.9
C45 C44 H44B 109.9
C44 C45 H45A 110.1
C44 C45 H45B 110.1
C44 C45 C46 108.1(13)
H45A C45 H45B 108.4
C46 C45 H45A 110.1
C46 C45 H45B 110.1
C45 C46 H46A 109.5
C45 C46 H46B 109.5
C45 C46 H46C 109.5
H46A C46 H46B 109.5
H46A C46 H46C 109.5
H46B C46 H46C 109.5
C19 C47 H47A 108.9
C19 C47 H47B 108.9
H47A C47 H47B 107.7
C48 C47 C19 113.4(7)
C48 C47 H47A 108.9
C48 C47 H47B 108.9
C47 C48 H48A 108.4
C47 C48 H48B 108.4
C47 C48 C49 115.7(8)
H48A C48 H48B 107.4
C49 C48 H48A 108.4
C49 C48 H48B 108.4
C48 C49 H49A 108.1
C48 C49 H49B 108.1
H49A C49 H49B 107.3
C50 C49 C48 116.9(10)
C50 C49 H49A 108.1
C50 C49 H49B 108.1
C49 C50 H50A 109.3
C49 C50 H50B 109.3
C49 C50 C51 111.5(12)
H50A C50 H50B 108.0
C51 C50 H50A 109.3
C51 C50 H50B 109.3
C50 C51 H51A 109.7
C50 C51 H51B 109.7
H51A C51 H51B 108.2
C52 C51 C50 110.0(13)
C52 C51 H51A 109.7
C52 C51 H51B 109.7
C51 C52 H52A 109.5
C51 C52 H52B 109.5
C51 C52 H52C 109.5
H52A C52 H52B 109.5
H52A C52 H52C 109.5
H52B C52 H52C 109.5
C29 C53 H53A 108.8
C29 C53 H53B 108.8
H53A C53 H53B 107.7
C54 C53 C29 113.9(8)
C54 C53 H53A 108.8
C54 C53 H53B 108.8
C53 C54 H54A 108.6
C53 C54 H54B 108.6
C53 C54 C55 114.8(9)
H54A C54 H54B 107.5
C55 C54 H54A 108.6
C55 C54 H54B 108.6
C54 C55 H55A 108.0
C54 C55 H55B 108.0
H55A C55 H55B 107.2
C56 C55 C54 117.2(10)
C56 C55 H55A 108.0
C56 C55 H55B 108.0
C55 C56 H56A 109.6
C55 C56 H56B 109.6
C55 C56 H56C 105.2
C55 C56 H56D 105.2
C55 C56 C57 110.4(13)
C55 C56 C57B 128.3(17)
H56A C56 H56B 108.1
H56C C56 H56D 105.9
C57 C56 H56A 109.6
C57 C56 H56B 109.6
C57B C56 H56C 105.2
C57B C56 H56D 105.2
C56 C57 H57A 108.7
C56 C57 H57B 108.7
H57A C57 H57B 107.6
C58 C57 C56 114.2(16)
C58 C57 H57A 108.7
C58 C57 H57B 108.7
C56 C57B H57C 113.2
C56 C57B H57D 113.2
H57C C57B H57D 110.5
C58B C57B C56 92.6(18)
C58B C57B H57C 113.2
C58B C57B H57D 113.2
C57 C58 H58A 109.5
C57 C58 H58B 109.5
C57 C58 H58C 109.5
H58A C58 H58B 109.5
H58A C58 H58C 109.5
H58B C58 H58C 109.5
C57B C58B H58D 109.5
C57B C58B H58E 109.5
C57B C58B H58F 109.5
H58D C58B H58E 109.5
H58D C58B H58F 109.5
H58E C58B H58F 109.5
C39 C59 H59A 109.2
C39 C59 H59B 109.2
H59A C59 H59B 107.9
C60 C59 C39 112.2(9)
C60 C59 H59A 109.2
C60 C59 H59B 109.2
C59 C60 H60A 108.8
C59 C60 H60B 108.8
C59 C60 C61 113.7(10)
H60A C60 H60B 107.7
C61 C60 H60A 108.8
C61 C60 H60B 108.8
C60 C61 H61A 109.1
C60 C61 H61B 109.1
C60 C61 C62 112.7(11)
H61A C61 H61B 107.8
C62 C61 H61A 109.1
C62 C61 H61B 109.1
C61 C62 H62A 109.4
C61 C62 H62B 109.4
H62A C62 H62B 108.0
C63 C62 C61 111.2(13)
C63 C62 H62A 109.4
C63 C62 H62B 109.4
C62 C63 H63A 109.6
C62 C63 H63B 109.6
C62 C63 C64 110.1(15)
H63A C63 H63B 108.1
C64 C63 H63A 109.6
C64 C63 H63B 109.6
C63 C64 H64A 109.5
C63 C64 H64B 109.5
C63 C64 H64C 109.5
H64A C64 H64B 109.5
H64A C64 H64C 109.5
H64B C64 H64C 109.5
C4 O C10 116.3(7)
C40 O1 C6 117.2(7)
C14 O2 C20 116.9(6)
C16 O3 C10 117.7(6)
C24 O4 C30 116.0(6)
C26 O5 C20 116.1(6)
C34 O6 C40 116.9(7)
C36 O7 C30 117.6(7)
H65A C65 H65B 109.5
H65A C65 H65C 109.5
H65B C65 H65C 109.5
C66 C65 H65A 109.5
C66 C65 H65B 109.5
C66 C65 H65C 109.5
C67 C66 C65 114.5(13)
O8 C66 C65 123.9(11)
O8 C66 C67 121.5(12)
C66 C67 H67A 109.5
C66 C67 H67B 109.5
C66 C67 H67C 109.5
H67A C67 H67B 109.5
H67A C67 H67C 109.5
H67B C67 H67C 109.5

loop_
_geom_bond_atom_site_label_1
_geom_bond_atom_site_label_2
_geom_bond_distance
Br1 C8 1.801(10)
Br2 C18 1.805(9)
Br3 C28 1.818(9)
Br4 C38 1.808(10)
C1 C2 1.377(12)
C1 C6 1.375(12)
C1 C39 1.549(13)
C2 H2 0.9500
C2 C3 1.383(12)
C3 C4 1.391(12)
C3 C9 1.527(12)
C4 C5 1.401(12)
C4 O 1.395(10)
C5 C6 1.399(13)
C5 C7 1.420(13)
C6 O1 1.400(11)
C7 C8 1.191(12)
C9 H9 1.0000
C9 C11 1.510(12)
C9 C41 1.546(11)
C10 H10A 0.9900
C10 H10B 0.9900
C10 O 1.399(11)
C10 O3 1.413(11)
C11 C12 1.365(11)
C11 C16 1.405(11)
C12 H12 0.9500
C12 C13 1.394(11)
C13 C14 1.398(11)
C13 C19 1.517(11)
C14 C15 1.395(12)
C14 O2 1.377(10)
C15 C16 1.387(12)
C15 C17 1.443(11)
C16 O3 1.394(10)
C17 C18 1.170(12)
C19 H19 1.0000
C19 C21 1.512(10)
C19 C47 1.546(10)
C20 H20A 0.9900
C20 H20B 0.9900
C20 O2 1.412(9)
C20 O5 1.423(10)
C21 C22 1.377(11)
C21 C26 1.391(11)
C22 H22 0.9500
C22 C23 1.412(11)
C23 C24 1.379(11)
C23 C29 1.526(12)
C24 C25 1.392(12)
C24 O4 1.387(9)
C25 C26 1.417(11)
C25 C27 1.428(11)
C26 O5 1.383(9)
C27 C28 1.170(11)
C29 H29 1.0000
C29 C31 1.511(12)
C29 C53 1.535(12)
C30 H30A 0.9900
C30 H30B 0.9900
C30 O4 1.409(10)
C30 O7 1.400(11)
C31 C32 1.393(12)
C31 C36 1.400(12)
C32 H32 0.9500
C32 C33 1.397(12)
C33 C34 1.383(13)
C33 C39 1.498(13)
C34 C35 1.395(13)
C34 O6 1.394(11)
C35 C36 1.405(13)
C35 C37 1.447(13)
C36 O7 1.374(11)
C37 C38 1.166(12)
C39 H39 1.0000
C39 C59 1.539(12)
C40 H40A 0.9900
C40 H40B 0.9900
C40 O1 1.400(11)
C40 O6 1.425(11)
C41 H41A 0.9900
C41 H41B 0.9900
C41 C42 1.532(12)
C42 H42A 0.9900
C42 H42B 0.9900
C42 C43 1.393(15)
C43 H43A 0.9900
C43 H43B 0.9900
C43 C44 1.603(18)
C44 H44A 0.9900
C44 H44B 0.9900
C44 C45 1.474(18)
C45 H45A 0.9900
C45 H45B 0.9900
C45 C46 1.598(17)
C46 H46A 0.9800
C46 H46B 0.9800
C46 H46C 0.9800
C47 H47A 0.9900
C47 H47B 0.9900
C47 C48 1.509(12)
C48 H48A 0.9900
C48 H48B 0.9900
C48 C49 1.526(12)
C49 H49A 0.9900
C49 H49B 0.9900
C49 C50 1.506(11)
C50 H50A 0.9900
C50 H50B 0.9900
C50 C51 1.536(11)
C51 H51A 0.9900
C51 H51B 0.9900
C51 C52 1.525(12)
C52 H52A 0.9800
C52 H52B 0.9800
C52 H52C 0.9800
C53 H53A 0.9900
C53 H53B 0.9900
C53 C54 1.502(13)
C54 H54A 0.9900
C54 H54B 0.9900
C54 C55 1.524(13)
C55 H55A 0.9900
C55 H55B 0.9900
C55 C56 1.462(16)
C56 H56A 0.9900
C56 H56B 0.9900
C56 H56C 0.9900
C56 H56D 0.9900
C56 C57 1.520(14)
C56 C57B 1.508(15)
C57 H57A 0.9900
C57 H57B 0.9900
C57 C58 1.512(15)
C57B H57C 0.9900
C57B H57D 0.9900
C57B C58B 1.508(15)
C58 H58A 0.9800
C58 H58B 0.9800
C58 H58C 0.9800
C58B H58D 0.9800
C58B H58E 0.9800
C58B H58F 0.9800
C59 H59A 0.9900
C59 H59B 0.9900
C59 C60 1.480(14)
C60 H60A 0.9900
C60 H60B 0.9900
C60 C61 1.504(15)
C61 H61A 0.9900
C61 H61B 0.9900
C61 C62 1.593(18)
C62 H62A 0.9900
C62 H62B 0.9900
C62 C63 1.459(18)
C63 H63A 0.9900
C63 H63B 0.9900
C63 C64 1.50(2)
C64 H64A 0.9800
C64 H64B 0.9800
C64 H64C 0.9800
C65 H65A 0.9800
C65 H65B 0.9800
C65 H65C 0.9800
C65 C66 1.442(17)
C66 C67 1.44(2)
C66 O8 1.169(11)
C67 H67A 0.9800
C67 H67B 0.9800
C67 H67C 0.9800

loop_
_geom_torsion_atom_site_label_1
_geom_torsion_atom_site_label_2
_geom_torsion_atom_site_label_3
_geom_torsion_atom_site_label_4
_geom_torsion
C1 C2 C3 C4 -1.5(12)
C1 C2 C3 C9 -177.3(8)
C1 C6 O1 C40 -81.1(10)
C1 C39 C59 C60 64.6(11)
C2 C1 C6 C5 -1.4(13)
C2 C1 C6 O1 179.4(8)
C2 C1 C39 C33 -89.5(10)
C2 C1 C39 C59 40.2(12)
C2 C3 C4 C5 0.4(12)
C2 C3 C4 O 178.4(7)
C2 C3 C9 C11 88.7(9)
C2 C3 C9 C41 -37.6(11)
C3 C4 C5 C6 0.2(12)
C3 C4 C5 C7 -178.2(8)
C3 C4 O C10 81.4(9)
C3 C9 C11 C12 -91.8(9)
C3 C9 C11 C16 84.8(9)
C3 C9 C41 C42 -58.4(11)
C4 C3 C9 C11 -87.1(9)
C4 C3 C9 C41 146.6(8)
C4 C5 C6 C1 0.4(13)
C4 C5 C6 O1 179.6(7)
C5 C4 O C10 -100.5(9)
C5 C6 O1 C40 99.6(10)
C6 C1 C2 C3 2.0(13)
C6 C1 C39 C33 85.2(10)
C6 C1 C39 C59 -145.2(9)
C7 C5 C6 C1 178.7(8)
C7 C5 C6 O1 -2.0(12)
C9 C3 C4 C5 176.5(7)
C9 C3 C4 O -5.5(12)
C9 C11 C12 C13 177.6(7)
C9 C11 C16 C15 -176.8(7)
C9 C11 C16 O3 7.5(11)
C9 C41 C42 C43 -57.0(13)
C11 C9 C41 C42 177.8(8)
C11 C12 C13 C14 -0.6(12)
C11 C12 C13 C19 -177.8(7)
C11 C16 O3 C10 -82.3(9)
C12 C11 C16 C15 0.1(12)
C12 C11 C16 O3 -175.6(7)
C12 C13 C14 C15 -0.7(11)
C12 C13 C14 O2 177.8(7)
C12 C13 C19 C21 92.2(8)
C12 C13 C19 C47 -36.5(11)
C13 C14 C15 C16 1.6(12)
C13 C14 C15 C17 -178.1(8)
C13 C14 O2 C20 82.8(9)
C13 C19 C21 C22 -90.4(9)
C13 C19 C21 C26 85.6(9)
C13 C19 C47 C48 -178.0(7)
C14 C13 C19 C21 -84.9(8)
C14 C13 C19 C47 146.4(7)
C14 C15 C16 C11 -1.3(12)
C14 C15 C16 O3 174.6(7)
C15 C14 O2 C20 -98.7(8)
C15 C16 O3 C10 101.8(9)
C16 C11 C12 C13 0.9(12)
C17 C15 C16 C11 178.4(8)
C17 C15 C16 O3 -5.8(12)
C19 C13 C14 C15 176.6(7)
C19 C13 C14 O2 -4.9(11)
C19 C21 C22 C23 179.2(7)
C19 C21 C26 C25 -178.9(7)
C19 C21 C26 O5 4.7(11)
C19 C47 C48 C49 162.2(8)
C21 C19 C47 C48 56.3(10)
C21 C22 C23 C24 -1.4(12)
C21 C22 C23 C29 -178.8(8)
C21 C26 O5 C20 -81.3(9)
C22 C21 C26 C25 -2.6(12)
C22 C21 C26 O5 -179.1(7)
C22 C23 C24 C25 -0.8(12)
C22 C23 C24 O4 177.3(7)
C22 C23 C29 C31 92.1(9)
C22 C23 C29 C53 -35.0(12)
C23 C24 C25 C26 1.2(12)
C23 C24 C25 C27 -177.3(8)
C23 C24 O4 C30 83.2(9)
C23 C29 C31 C32 -93.3(9)
C23 C29 C31 C36 84.3(9)
C23 C29 C53 C54 -61.7(10)
C24 C23 C29 C31 -85.3(9)
C24 C23 C29 C53 147.6(8)
C24 C25 C26 C21 0.6(12)
C24 C25 C26 O5 177.2(7)
C25 C24 O4 C30 -98.6(9)
C25 C26 O5 C20 102.0(8)
C26 C21 C22 C23 3.0(12)
C27 C25 C26 C21 179.1(8)
C27 C25 C26 O5 -4.3(11)
C29 C23 C24 C25 176.7(7)
C29 C23 C24 O4 -5.2(12)
C29 C31 C32 C33 177.0(8)
C29 C31 C36 C35 -174.1(8)
C29 C31 C36 O7 5.6(12)
C29 C53 C54 C55 179.4(8)
C31 C29 C53 C54 175.4(8)
C31 C32 C33 C34 -1.3(12)
C31 C32 C33 C39 -178.6(8)
C31 C36 O7 C30 -82.1(10)
C32 C31 C36 C35 3.7(12)
C32 C31 C36 O7 -176.6(7)
C32 C33 C34 C35 0.4(13)
C32 C33 C34 O6 176.4(7)
C32 C33 C39 C1 93.3(9)
C32 C33 C39 C59 -36.3(12)
C33 C34 C35 C36 2.4(13)
C33 C34 C35 C37 -176.3(8)
C33 C34 O6 C40 80.7(10)
C33 C39 C59 C60 -168.2(9)
C34 C33 C39 C1 -84.0(10)
C34 C33 C39 C59 146.5(9)
C34 C35 C36 C31 -4.5(13)
C34 C35 C36 O7 175.7(7)
C35 C34 O6 C40 -103.0(9)
C35 C36 O7 C30 97.6(9)
C36 C31 C32 C33 -0.7(12)
C37 C35 C36 C31 174.1(8)
C37 C35 C36 O7 -5.6(13)
C39 C1 C2 C3 176.8(8)
C39 C1 C6 C5 -176.3(8)
C39 C1 C6 O1 4.5(12)
C39 C33 C34 C35 177.8(8)
C39 C33 C34 O6 -6.2(12)
C39 C59 C60 C61 167.1(10)
C41 C9 C11 C12 34.8(11)
C41 C9 C11 C16 -148.5(8)
C41 C42 C43 C44 -173.7(10)
C42 C43 C44 C45 58.1(17)
C43 C44 C45 C46 177.5(12)
C47 C19 C21 C22 39.0(11)
C47 C19 C21 C26 -145.0(8)
C47 C48 C49 C50 57.3(13)
C48 C49 C50 C51 172.4(10)
C49 C50 C51 C52 168.0(12)
C53 C29 C31 C32 33.3(11)
C53 C29 C31 C36 -149.0(8)
C53 C54 C55 C56 -169.8(10)
C54 C55 C56 C57 171.3(14)
C54 C55 C56 C57B -141.2(16)
C55 C56 C57 C58 -175.6(17)
C55 C56 C57B C58B -80(3)
C59 C60 C61 C62 177.2(12)
C60 C61 C62 C63 -178.5(14)
C61 C62 C63 C64 178.7(14)
O C4 C5 C6 -178.0(7)
O C4 C5 C7 3.6(12)
O C10 O3 C16 90.6(9)
O1 C40 O6 C34 -91.7(10)
O2 C14 C15 C16 -176.9(7)
O2 C14 C15 C17 3.4(11)
O2 C20 O5 C26 92.3(8)
O3 C10 O C4 -89.9(9)
O4 C24 C25 C26 -177.0(7)
O4 C24 C25 C27 4.5(11)
O4 C30 O7 C36 91.4(9)
O5 C20 O2 C14 -93.8(8)
O6 C34 C35 C36 -173.7(7)
O6 C34 C35 C37 7.6(12)
O6 C40 O1 C6 93.2(10)
O7 C30 O4 C24 -91.7(9)
